data_7107428
loop_
_publ_author_name
'Sam L. Choong'
'Christian Schenk'
'Andreas Stasch'
'Deepak Dange'
'Cameron Jones'

_publ_section_title
;
 Contrasting reductions of group 14 metal(II) chloride complexes:
 synthesis of a ?-diketiminato tin(I) dimer
;
_journal_name_full Chem.Commun.
_journal_page_first 2504
_journal_paper_doi 10.1039/c2cc18086c
_journal_volume 48
_journal_year 2012
_chemical_formula_sum 'C52 H70 Ge Mg N4'
_chemical_formula_weight 848.02
_chemical_name_systematic
;
?
;
_space_group_IT_number 14
_symmetry_cell_setting monoclinic
_symmetry_space_group_name_Hall '-P 2ybc'
_symmetry_space_group_name_H-M 'P 1 21/c 1'
_atom_sites_solution_hydrogens geom
_atom_sites_solution_primary direct
_atom_sites_solution_secondary difmap
_audit_creation_method SHELXL-97
_cell_angle_alpha 90.00
_cell_angle_beta 105.60(3)
_cell_angle_gamma 90.00
_cell_formula_units_Z 4
_cell_length_a 20.546(4)
_cell_length_b 12.171(2)
_cell_length_c 19.870(4)
_cell_measurement_temperature 100(2)
_cell_volume 4785.8(17)
_computing_cell_refinement 'XDS (Kabsch, 1993)'
_computing_data_collection 'Blu-Ice (McPhillips, 2002)'
_computing_data_reduction 'XDS (Kabsch, 1993)'
_computing_molecular_graphics X-Seed
_computing_publication_material CifTAB
_computing_structure_refinement 'SHELXL-97 (Sheldrick, 1997)'
_computing_structure_solution 'SHELXS-97 (Sheldrick, 1990)'
_diffrn_ambient_temperature 100(2)
_diffrn_measured_fraction_theta_full 0.996
_diffrn_measured_fraction_theta_max 0.978
_diffrn_measurement_device_type 'ADSC Quantum 210r'
_diffrn_radiation_source 'Australian Synchrotron'
_diffrn_radiation_type Synchrotron
_diffrn_radiation_wavelength 0.71069
_diffrn_reflns_av_R_equivalents 0.0382
_diffrn_reflns_av_sigmaI/netI 0.0183
_diffrn_reflns_limit_h_max 27
_diffrn_reflns_limit_h_min -27
_diffrn_reflns_limit_k_max 16
_diffrn_reflns_limit_k_min -16
_diffrn_reflns_limit_l_max 26
_diffrn_reflns_limit_l_min -26
_diffrn_reflns_number 82740
_diffrn_reflns_theta_full 25.00
_diffrn_reflns_theta_max 28.62
_diffrn_reflns_theta_min 1.96
_exptl_absorpt_coefficient_mu 0.691
_exptl_absorpt_correction_T_max 0.9931
_exptl_absorpt_correction_T_min 0.9796
_exptl_absorpt_correction_type multi-scan
_exptl_absorpt_process_details XDS
_exptl_crystal_colour red
_exptl_crystal_density_diffrn 1.177
_exptl_crystal_density_method 'not measured'
_exptl_crystal_description block
_exptl_crystal_F_000 1816
_exptl_crystal_size_max 0.03
_exptl_crystal_size_mid 0.03
_exptl_crystal_size_min 0.01
_refine_diff_density_max 0.539
_refine_diff_density_min -0.978
_refine_diff_density_rms 0.066
_refine_ls_extinction_method none
_refine_ls_goodness_of_fit_ref 1.027
_refine_ls_hydrogen_treatment constr
_refine_ls_matrix_type full
_refine_ls_number_parameters 543
_refine_ls_number_reflns 12014
_refine_ls_number_restraints 0
_refine_ls_restrained_S_all 1.027
_refine_ls_R_factor_all 0.0458
_refine_ls_R_factor_gt 0.0414
_refine_ls_shift/su_max 0.001
_refine_ls_shift/su_mean 0.000
_refine_ls_structure_factor_coef Fsqd
_refine_ls_weighting_details 'calc w=1/[\s^2^(Fo^2^)+(0.0572P)^2^+3.6699P] where P=(Fo^2^+2Fc^2^)/3'
_refine_ls_weighting_scheme calc
_refine_ls_wR_factor_gt 0.1046
_refine_ls_wR_factor_ref 0.1078
_reflns_number_gt 10900
_reflns_number_total 12014
_reflns_threshold_expression >2sigma(I)
_cod_data_source_file c2cc18086c.txt
_cod_data_source_block (MesNac)MgN(Mes)Ge(C3tBu2NMes)
_cod_original_sg_symbol_H-M P2(1)/c
_cod_database_code 7107428

loop_
_symmetry_equiv_pos_as_xyz
'x, y, z'
'-x, y+1/2, -z+1/2'
'-x, -y, -z'
'x, -y-1/2, z-1/2'

loop_
_atom_site_label
_atom_site_type_symbol
_atom_site_fract_x
_atom_site_fract_y
_atom_site_fract_z
_atom_site_U_iso_or_equiv
_atom_site_adp_type
_atom_site_occupancy
_atom_site_symmetry_multiplicity
_atom_site_calc_flag
_atom_site_refinement_flags
Ge1 Ge 0.685446(8) 0.137161(14) 0.371910(9) 0.01980(6) Uani 1 1 d .
Mg1 Mg 0.79973(3) 0.03600(5) 0.48596(3) 0.02090(11) Uani 1 1 d .
N1 N 0.68323(7) 0.13412(11) 0.26866(7) 0.0193(3) Uani 1 1 d .
C1 C 0.58555(8) 0.15804(14) 0.33190(8) 0.0218(3) Uani 1 1 d .
N2 N 0.72413(7) 0.00394(12) 0.40510(7) 0.0215(3) Uani 1 1 d .
C2 C 0.57335(8) 0.18515(14) 0.26346(8) 0.0223(3) Uani 1 1 d .
H2 H 0.5304 0.2131 0.2387 0.027 Uiso 1 1 calc R
N3 N 0.87749(7) 0.13567(11) 0.53261(8) 0.0232(3) Uani 1 1 d .
C3 C 0.62616(8) 0.17132(13) 0.22820(8) 0.0196(3) Uani 1 1 d .
N4 N 0.81393(7) -0.06795(11) 0.56793(7) 0.0222(3) Uani 1 1 d .
C4 C 0.53535(8) 0.19137(15) 0.37253(9) 0.0260(3) Uani 1 1 d .
C5 C 0.54263(17) 0.3147(2) 0.38712(17) 0.0620(8) Uani 1 1 d .
H5A H 0.5113 0.3373 0.4140 0.093 Uiso 1 1 calc R
H5B H 0.5322 0.3549 0.3428 0.093 Uiso 1 1 calc R
H5C H 0.5891 0.3310 0.4140 0.093 Uiso 1 1 calc R
C6 C 0.46283(10) 0.1660(3) 0.33089(12) 0.0607(8) Uani 1 1 d .
H6A H 0.4589 0.0878 0.3188 0.091 Uiso 1 1 calc R
H6B H 0.4513 0.2100 0.2880 0.091 Uiso 1 1 calc R
H6C H 0.4319 0.1840 0.3592 0.091 Uiso 1 1 calc R
C7 C 0.54849(11) 0.1315(2) 0.44227(10) 0.0396(5) Uani 1 1 d .
H7A H 0.5409 0.0526 0.4339 0.059 Uiso 1 1 calc R
H7B H 0.5177 0.1594 0.4683 0.059 Uiso 1 1 calc R
H7C H 0.5953 0.1441 0.4694 0.059 Uiso 1 1 calc R
C8 C 0.61088(8) 0.21015(14) 0.15243(8) 0.0220(3) Uani 1 1 d .
C9 C 0.54855(9) 0.14752(16) 0.10916(9) 0.0273(3) Uani 1 1 d .
H9A H 0.5591 0.0690 0.1089 0.041 Uiso 1 1 calc R
H9B H 0.5360 0.1755 0.0611 0.041 Uiso 1 1 calc R
H9C H 0.5108 0.1582 0.1299 0.041 Uiso 1 1 calc R
C10 C 0.59458(9) 0.33450(15) 0.15255(9) 0.0270(3) Uani 1 1 d .
H10A H 0.5564 0.3457 0.1725 0.041 Uiso 1 1 calc R
H10B H 0.5829 0.3624 0.1045 0.041 Uiso 1 1 calc R
H10C H 0.6342 0.3740 0.1807 0.041 Uiso 1 1 calc R
C11 C 0.66771(9) 0.19807(17) 0.11629(9) 0.0281(3) Uani 1 1 d .
H11A H 0.7077 0.2383 0.1429 0.042 Uiso 1 1 calc R
H11B H 0.6527 0.2280 0.0688 0.042 Uiso 1 1 calc R
H11C H 0.6790 0.1202 0.1141 0.042 Uiso 1 1 calc R
C12 C 0.74164(7) 0.10039(13) 0.24779(8) 0.0195(3) Uani 1 1 d .
C13 C 0.79837(8) 0.16939(14) 0.26080(9) 0.0218(3) Uani 1 1 d .
C14 C 0.85587(8) 0.13097(15) 0.24368(9) 0.0253(3) Uani 1 1 d .
H14 H 0.8948 0.1765 0.2526 0.030 Uiso 1 1 calc R
C15 C 0.85790(8) 0.02810(15) 0.21400(9) 0.0260(3) Uani 1 1 d .
C16 C 0.80062(9) -0.03778(14) 0.20114(9) 0.0251(3) Uani 1 1 d .
H16 H 0.8014 -0.1079 0.1803 0.030 Uiso 1 1 calc R
C17 C 0.74197(8) -0.00398(14) 0.21792(8) 0.0215(3) Uani 1 1 d .
C18 C 0.79683(9) 0.28393(14) 0.28890(10) 0.0276(3) Uani 1 1 d .
H18A H 0.7996 0.2804 0.3389 0.041 Uiso 1 1 calc R
H18B H 0.7546 0.3201 0.2640 0.041 Uiso 1 1 calc R
H18C H 0.8353 0.3259 0.2821 0.041 Uiso 1 1 calc R
C19 C 0.92005(10) -0.00924(19) 0.19377(11) 0.0365(4) Uani 1 1 d .
H19A H 0.9268 -0.0881 0.2030 0.055 Uiso 1 1 calc R
H19B H 0.9595 0.0312 0.2212 0.055 Uiso 1 1 calc R
H19C H 0.9142 0.0049 0.1439 0.055 Uiso 1 1 calc R
C20 C 0.68060(9) -0.07741(14) 0.20102(9) 0.0255(3) Uani 1 1 d .
H20A H 0.6537 -0.0635 0.1530 0.038 Uiso 1 1 calc R
H20B H 0.6532 -0.0620 0.2334 0.038 Uiso 1 1 calc R
H20C H 0.6950 -0.1545 0.2057 0.038 Uiso 1 1 calc R
C21 C 0.71856(8) -0.10255(14) 0.37659(8) 0.0215(3) Uani 1 1 d .
C22 C 0.77651(9) -0.15358(14) 0.36484(9) 0.0244(3) Uani 1 1 d .
C23 C 0.77376(10) -0.26135(16) 0.34056(9) 0.0299(4) Uani 1 1 d .
H23 H 0.8132 -0.2932 0.3324 0.036 Uiso 1 1 calc R
C24 C 0.71498(11) -0.32368(16) 0.32787(10) 0.0321(4) Uani 1 1 d .
C25 C 0.65824(10) -0.27354(15) 0.33975(9) 0.0290(4) Uani 1 1 d .
H25 H 0.6175 -0.3146 0.3315 0.035 Uiso 1 1 calc R
C26 C 0.65867(8) -0.16598(14) 0.36313(9) 0.0242(3) Uani 1 1 d .
C27 C 0.84252(8) -0.09153(16) 0.37957(10) 0.0288(4) Uani 1 1 d .
H27A H 0.8626 -0.0874 0.4302 0.043 Uiso 1 1 calc R
H27B H 0.8342 -0.0171 0.3604 0.043 Uiso 1 1 calc R
H27C H 0.8735 -0.1298 0.3577 0.043 Uiso 1 1 calc R
C28 C 0.71342(14) -0.44158(18) 0.30400(13) 0.0466(5) Uani 1 1 d .
H28A H 0.7580 -0.4621 0.2988 0.070 Uiso 1 1 calc R
H28B H 0.6795 -0.4498 0.2590 0.070 Uiso 1 1 calc R
H28C H 0.7018 -0.4895 0.3387 0.070 Uiso 1 1 calc R
C29 C 0.59612(9) -0.11742(16) 0.37620(11) 0.0308(4) Uani 1 1 d .
H29A H 0.5781 -0.0606 0.3412 0.046 Uiso 1 1 calc R
H29B H 0.6072 -0.0847 0.4230 0.046 Uiso 1 1 calc R
H29C H 0.5622 -0.1752 0.3730 0.046 Uiso 1 1 calc R
C30 C 0.96823(10) 0.20468(16) 0.63143(10) 0.0342(4) Uani 1 1 d .
H30A H 1.0007 0.2085 0.6033 0.051 Uiso 1 1 calc R
H30B H 0.9916 0.1815 0.6790 0.051 Uiso 1 1 calc R
H30C H 0.9479 0.2772 0.6328 0.051 Uiso 1 1 calc R
C31 C 0.91329(9) 0.12224(14) 0.59917(9) 0.0261(3) Uani 1 1 d .
C32 C 0.90394(9) 0.03702(15) 0.64308(9) 0.0289(4) Uani 1 1 d .
H32 H 0.9330 0.0393 0.6892 0.035 Uiso 1 1 calc R
C33 C 0.85803(9) -0.05168(14) 0.62939(9) 0.0257(3) Uani 1 1 d .
C34 C 0.86049(12) -0.13090(17) 0.68860(10) 0.0380(5) Uani 1 1 d .
H34A H 0.8152 -0.1388 0.6952 0.057 Uiso 1 1 calc R
H34B H 0.8914 -0.1026 0.7316 0.057 Uiso 1 1 calc R
H34C H 0.8765 -0.2026 0.6773 0.057 Uiso 1 1 calc R
C35 C 0.89150(8) 0.23194(13) 0.49697(9) 0.0217(3) Uani 1 1 d .
C36 C 0.85636(8) 0.32930(14) 0.50097(9) 0.0222(3) Uani 1 1 d .
C37 C 0.87086(8) 0.42266(14) 0.46714(9) 0.0240(3) Uani 1 1 d .
H37 H 0.8471 0.4888 0.4698 0.029 Uiso 1 1 calc R
C38 C 0.91915(8) 0.42222(14) 0.42950(9) 0.0238(3) Uani 1 1 d .
C39 C 0.95160(8) 0.32387(14) 0.42436(9) 0.0247(3) Uani 1 1 d .
H39 H 0.9838 0.3217 0.3978 0.030 Uiso 1 1 calc R
C40 C 0.93840(8) 0.22811(14) 0.45694(9) 0.0245(3) Uani 1 1 d .
C41 C 0.80340(9) 0.33272(15) 0.54083(10) 0.0286(3) Uani 1 1 d .
H41A H 0.7899 0.4091 0.5452 0.043 Uiso 1 1 calc R
H41B H 0.8220 0.3014 0.5875 0.043 Uiso 1 1 calc R
H41C H 0.7639 0.2899 0.5157 0.043 Uiso 1 1 calc R
C42 C 0.93593(10) 0.52553(16) 0.39586(11) 0.0325(4) Uani 1 1 d .
H42A H 0.9766 0.5591 0.4263 0.049 Uiso 1 1 calc R
H42B H 0.8981 0.5772 0.3887 0.049 Uiso 1 1 calc R
H42C H 0.9439 0.5074 0.3507 0.049 Uiso 1 1 calc R
C43 C 0.97508(9) 0.12317(15) 0.45026(13) 0.0348(4) Uani 1 1 d .
H43A H 0.9985 0.1316 0.4136 0.052 Uiso 1 1 calc R
H43B H 0.9425 0.0628 0.4380 0.052 Uiso 1 1 calc R
H43C H 1.0081 0.1069 0.4948 0.052 Uiso 1 1 calc R
C44 C 0.77017(8) -0.16207(13) 0.55685(8) 0.0206(3) Uani 1 1 d .
C45 C 0.70320(9) -0.14912(14) 0.56037(9) 0.0242(3) Uani 1 1 d .
C46 C 0.65846(8) -0.23660(15) 0.54102(9) 0.0258(3) Uani 1 1 d .
H46 H 0.6132 -0.2280 0.5435 0.031 Uiso 1 1 calc R
C47 C 0.67801(8) -0.33614(14) 0.51821(9) 0.0246(3) Uani 1 1 d .
C48 C 0.74476(9) -0.34719(13) 0.51645(9) 0.0240(3) Uani 1 1 d .
H48 H 0.7591 -0.4151 0.5016 0.029 Uiso 1 1 calc R
C49 C 0.79149(8) -0.26243(13) 0.53567(9) 0.0224(3) Uani 1 1 d .
C50 C 0.68004(10) -0.04119(16) 0.58316(11) 0.0337(4) Uani 1 1 d .
H50A H 0.6327 -0.0474 0.5841 0.051 Uiso 1 1 calc R
H50B H 0.6842 0.0166 0.5502 0.051 Uiso 1 1 calc R
H50C H 0.7081 -0.0226 0.6300 0.051 Uiso 1 1 calc R
C51 C 0.62816(9) -0.42822(16) 0.49357(11) 0.0326(4) Uani 1 1 d .
H51A H 0.6124 -0.4272 0.4424 0.049 Uiso 1 1 calc R
H51B H 0.5896 -0.4186 0.5132 0.049 Uiso 1 1 calc R
H51C H 0.6501 -0.4987 0.5091 0.049 Uiso 1 1 calc R
C52 C 0.86306(9) -0.27907(15) 0.53182(10) 0.0293(4) Uani 1 1 d .
H52A H 0.8795 -0.3506 0.5519 0.044 Uiso 1 1 calc R
H52B H 0.8919 -0.2208 0.5581 0.044 Uiso 1 1 calc R
H52C H 0.8644 -0.2766 0.4829 0.044 Uiso 1 1 calc R

loop_
_atom_site_aniso_label
_atom_site_aniso_U_11
_atom_site_aniso_U_22
_atom_site_aniso_U_33
_atom_site_aniso_U_23
_atom_site_aniso_U_13
_atom_site_aniso_U_12
Ge1 0.01728(9) 0.02204(9) 0.01988(9) -0.00156(6) 0.00466(6) 0.00086(6)
Mg1 0.0196(2) 0.0203(3) 0.0212(3) 0.0015(2) 0.0027(2) -0.00359(19)
N1 0.0170(6) 0.0205(6) 0.0210(6) -0.0005(5) 0.0059(5) 0.0000(5)
C1 0.0190(7) 0.0245(7) 0.0226(7) -0.0026(6) 0.0071(6) 0.0014(6)
N2 0.0185(6) 0.0232(6) 0.0222(6) 0.0000(5) 0.0044(5) -0.0001(5)
C2 0.0161(6) 0.0282(8) 0.0233(7) 0.0004(6) 0.0064(6) 0.0025(6)
N3 0.0209(6) 0.0195(6) 0.0270(7) 0.0026(5) 0.0024(5) -0.0036(5)
C3 0.0182(7) 0.0206(7) 0.0205(7) -0.0009(6) 0.0062(5) -0.0007(5)
N4 0.0248(6) 0.0188(6) 0.0221(6) 0.0005(5) 0.0047(5) -0.0027(5)
C4 0.0226(7) 0.0340(9) 0.0231(7) 0.0000(7) 0.0094(6) 0.0060(6)
C5 0.096(2) 0.0348(12) 0.0786(19) -0.0038(12) 0.0644(18) 0.0110(13)
C6 0.0221(9) 0.134(3) 0.0287(10) -0.0089(13) 0.0118(8) -0.0004(12)
C7 0.0414(11) 0.0567(13) 0.0258(9) 0.0047(9) 0.0176(8) 0.0172(9)
C8 0.0191(7) 0.0276(8) 0.0199(7) 0.0018(6) 0.0063(5) 0.0012(6)
C9 0.0232(8) 0.0342(9) 0.0231(8) -0.0016(7) 0.0041(6) -0.0012(6)
C10 0.0265(8) 0.0272(8) 0.0279(8) 0.0049(7) 0.0082(6) 0.0010(6)
C11 0.0226(7) 0.0408(10) 0.0229(7) 0.0049(7) 0.0097(6) 0.0038(7)
C12 0.0174(6) 0.0222(7) 0.0193(7) 0.0007(6) 0.0057(5) 0.0022(5)
C13 0.0187(7) 0.0236(7) 0.0234(7) 0.0004(6) 0.0061(6) 0.0003(6)
C14 0.0183(7) 0.0305(9) 0.0279(8) 0.0030(7) 0.0077(6) 0.0010(6)
C15 0.0219(7) 0.0325(9) 0.0256(8) 0.0041(7) 0.0098(6) 0.0076(6)
C16 0.0294(8) 0.0244(8) 0.0232(7) 0.0001(6) 0.0098(6) 0.0057(6)
C17 0.0219(7) 0.0228(7) 0.0198(7) 0.0007(6) 0.0057(6) 0.0010(6)
C18 0.0231(7) 0.0251(8) 0.0352(9) -0.0038(7) 0.0090(7) -0.0039(6)
C19 0.0285(9) 0.0445(11) 0.0412(10) 0.0021(9) 0.0175(8) 0.0109(8)
C20 0.0279(8) 0.0248(8) 0.0233(7) -0.0031(6) 0.0056(6) -0.0029(6)
C21 0.0226(7) 0.0213(7) 0.0195(7) 0.0012(6) 0.0042(6) 0.0008(6)
C22 0.0235(7) 0.0269(8) 0.0222(7) 0.0016(6) 0.0053(6) 0.0035(6)
C23 0.0344(9) 0.0293(9) 0.0257(8) -0.0008(7) 0.0076(7) 0.0087(7)
C24 0.0452(11) 0.0244(8) 0.0250(8) -0.0011(7) 0.0065(7) 0.0015(7)
C25 0.0335(9) 0.0258(8) 0.0250(8) 0.0011(7) 0.0034(7) -0.0055(7)
C26 0.0233(7) 0.0252(8) 0.0229(7) 0.0026(6) 0.0042(6) -0.0018(6)
C27 0.0203(7) 0.0360(9) 0.0304(8) 0.0002(7) 0.0074(6) 0.0039(7)
C28 0.0646(15) 0.0273(10) 0.0456(12) -0.0092(9) 0.0108(11) 0.0014(10)
C29 0.0219(8) 0.0302(9) 0.0403(10) 0.0030(8) 0.0083(7) -0.0048(7)
C30 0.0313(9) 0.0289(9) 0.0345(9) 0.0024(8) -0.0046(7) -0.0092(7)
C31 0.0241(8) 0.0221(8) 0.0285(8) 0.0001(6) 0.0010(6) -0.0023(6)
C32 0.0318(9) 0.0255(8) 0.0240(8) 0.0013(7) -0.0018(6) -0.0047(7)
C33 0.0310(8) 0.0224(8) 0.0215(7) 0.0018(6) 0.0030(6) -0.0018(6)
C34 0.0515(12) 0.0318(10) 0.0248(9) 0.0068(7) 0.0004(8) -0.0115(8)
C35 0.0181(7) 0.0194(7) 0.0260(7) 0.0011(6) 0.0031(6) -0.0038(5)
C36 0.0211(7) 0.0214(7) 0.0246(7) -0.0012(6) 0.0072(6) -0.0028(6)
C37 0.0245(7) 0.0203(7) 0.0287(8) 0.0005(6) 0.0096(6) 0.0003(6)
C38 0.0206(7) 0.0234(8) 0.0275(8) 0.0030(6) 0.0066(6) -0.0016(6)
C39 0.0178(7) 0.0254(8) 0.0323(8) 0.0030(7) 0.0090(6) -0.0009(6)
C40 0.0164(7) 0.0214(7) 0.0349(9) 0.0013(7) 0.0054(6) -0.0001(6)
C41 0.0319(9) 0.0257(8) 0.0326(9) -0.0010(7) 0.0165(7) -0.0014(7)
C42 0.0321(9) 0.0280(9) 0.0413(10) 0.0079(8) 0.0165(8) 0.0009(7)
C43 0.0247(8) 0.0231(8) 0.0598(13) 0.0021(8) 0.0165(8) 0.0029(6)
C44 0.0240(7) 0.0179(7) 0.0202(7) 0.0019(6) 0.0063(6) -0.0022(6)
C45 0.0277(8) 0.0235(8) 0.0245(8) 0.0020(6) 0.0124(6) 0.0009(6)
C46 0.0224(7) 0.0291(8) 0.0288(8) 0.0039(7) 0.0117(6) -0.0015(6)
C47 0.0236(7) 0.0231(8) 0.0263(8) 0.0044(6) 0.0056(6) -0.0043(6)
C48 0.0251(8) 0.0188(7) 0.0275(8) 0.0010(6) 0.0060(6) 0.0001(6)
C49 0.0210(7) 0.0205(7) 0.0254(7) 0.0025(6) 0.0057(6) 0.0001(6)
C50 0.0376(10) 0.0306(9) 0.0390(10) -0.0040(8) 0.0206(8) 0.0034(7)
C51 0.0279(8) 0.0287(9) 0.0386(10) 0.0041(8) 0.0047(7) -0.0087(7)
C52 0.0216(8) 0.0256(8) 0.0405(10) 0.0023(7) 0.0079(7) 0.0013(6)

loop_
_atom_type_symbol
_atom_type_description
_atom_type_scat_dispersion_real
_atom_type_scat_dispersion_imag
_atom_type_scat_source
C C 0.0033 0.0016 'International Tables Vol C Tables 4.2.6.8 and 6.1.1.4'
H H 0.0000 0.0000 'International Tables Vol C Tables 4.2.6.8 and 6.1.1.4'
N N 0.0061 0.0033 'International Tables Vol C Tables 4.2.6.8 and 6.1.1.4'
Ge Ge 0.1547 1.8001 'International Tables Vol C Tables 4.2.6.8 and 6.1.1.4'
Mg Mg 0.0486 0.0363 'International Tables Vol C Tables 4.2.6.8 and 6.1.1.4'

loop_
_geom_angle_atom_site_label_1
_geom_angle_atom_site_label_2
_geom_angle_atom_site_label_3
_geom_angle
N2 Ge1 C1 123.24(6)
N2 Ge1 N1 103.54(6)
C1 Ge1 N1 81.96(7)
N2 Mg1 N4 116.69(6)
N2 Mg1 N3 148.64(7)
N4 Mg1 N3 94.65(6)
C3 N1 C12 127.07(14)
C3 N1 Ge1 112.63(11)
C12 N1 Ge1 120.18(10)
C2 C1 C4 119.81(14)
C2 C1 Ge1 108.75(11)
C4 C1 Ge1 126.06(12)
C21 N2 Ge1 133.16(11)
C21 N2 Mg1 118.47(11)
Ge1 N2 Mg1 106.82(7)
C1 C2 C3 119.71(14)
C1 C2 H2 120.1
C3 C2 H2 120.1
C31 N3 C35 117.15(14)
C31 N3 Mg1 122.42(12)
C35 N3 Mg1 120.09(11)
N1 C3 C2 113.93(14)
N1 C3 C8 128.60(14)
C2 C3 C8 117.25(13)
C33 N4 C44 120.34(14)
C33 N4 Mg1 124.33(12)
C44 N4 Mg1 115.28(10)
C7 C4 C1 111.99(14)
C7 C4 C5 108.20(18)
C1 C4 C5 108.42(16)
C7 C4 C6 107.71(18)
C1 C4 C6 111.04(15)
C5 C4 C6 109.4(2)
C4 C5 H5A 109.5
C4 C5 H5B 109.5
H5A C5 H5B 109.5
C4 C5 H5C 109.5
H5A C5 H5C 109.5
H5B C5 H5C 109.5
C4 C6 H6A 109.5
C4 C6 H6B 109.5
H6A C6 H6B 109.5
C4 C6 H6C 109.5
H6A C6 H6C 109.5
H6B C6 H6C 109.5
C4 C7 H7A 109.5
C4 C7 H7B 109.5
H7A C7 H7B 109.5
C4 C7 H7C 109.5
H7A C7 H7C 109.5
H7B C7 H7C 109.5
C3 C8 C11 116.82(13)
C3 C8 C9 108.48(13)
C11 C8 C9 108.36(14)
C3 C8 C10 106.72(13)
C11 C8 C10 106.64(14)
C9 C8 C10 109.68(14)
C8 C9 H9A 109.5
C8 C9 H9B 109.5
H9A C9 H9B 109.5
C8 C9 H9C 109.5
H9A C9 H9C 109.5
H9B C9 H9C 109.5
C8 C10 H10A 109.5
C8 C10 H10B 109.5
H10A C10 H10B 109.5
C8 C10 H10C 109.5
H10A C10 H10C 109.5
H10B C10 H10C 109.5
C8 C11 H11A 109.5
C8 C11 H11B 109.5
H11A C11 H11B 109.5
C8 C11 H11C 109.5
H11A C11 H11C 109.5
H11B C11 H11C 109.5
C17 C12 C13 121.44(14)
C17 C12 N1 118.83(14)
C13 C12 N1 119.65(14)
C14 C13 C12 118.07(15)
C14 C13 C18 120.30(15)
C12 C13 C18 121.56(14)
C15 C14 C13 121.97(16)
C15 C14 H14 119.0
C13 C14 H14 119.0
C14 C15 C16 118.52(15)
C14 C15 C19 120.58(17)
C16 C15 C19 120.86(17)
C15 C16 C17 121.92(16)
C15 C16 H16 119.0
C17 C16 H16 119.0
C16 C17 C12 118.08(15)
C16 C17 C20 119.73(15)
C12 C17 C20 122.14(14)
C13 C18 H18A 109.5
C13 C18 H18B 109.5
H18A C18 H18B 109.5
C13 C18 H18C 109.5
H18A C18 H18C 109.5
H18B C18 H18C 109.5
C15 C19 H19A 109.5
C15 C19 H19B 109.5
H19A C19 H19B 109.5
C15 C19 H19C 109.5
H19A C19 H19C 109.5
H19B C19 H19C 109.5
C17 C20 H20A 109.5
C17 C20 H20B 109.5
H20A C20 H20B 109.5
C17 C20 H20C 109.5
H20A C20 H20C 109.5
H20B C20 H20C 109.5
N2 C21 C26 123.43(15)
N2 C21 C22 119.29(15)
C26 C21 C22 117.13(16)
C23 C22 C21 120.80(16)
C23 C22 C27 119.23(16)
C21 C22 C27 119.96(16)
C24 C23 C22 121.91(17)
C24 C23 H23 119.0
C22 C23 H23 119.0
C23 C24 C25 117.16(17)
C23 C24 C28 121.31(19)
C25 C24 C28 121.51(19)
C26 C25 C24 122.70(17)
C26 C25 H25 118.7
C24 C25 H25 118.7
C25 C26 C21 120.29(16)
C25 C26 C29 120.07(16)
C21 C26 C29 119.63(16)
C22 C27 H27A 109.5
C22 C27 H27B 109.5
H27A C27 H27B 109.5
C22 C27 H27C 109.5
H27A C27 H27C 109.5
H27B C27 H27C 109.5
C24 C28 H28A 109.5
C24 C28 H28B 109.5
H28A C28 H28B 109.5
C24 C28 H28C 109.5
H28A C28 H28C 109.5
H28B C28 H28C 109.5
C26 C29 H29A 109.5
C26 C29 H29B 109.5
H29A C29 H29B 109.5
C26 C29 H29C 109.5
H29A C29 H29C 109.5
H29B C29 H29C 109.5
C31 C30 H30A 109.5
C31 C30 H30B 109.5
H30A C30 H30B 109.5
C31 C30 H30C 109.5
H30A C30 H30C 109.5
H30B C30 H30C 109.5
N3 C31 C32 125.05(16)
N3 C31 C30 119.02(16)
C32 C31 C30 115.93(16)
C31 C32 C33 129.99(16)
C31 C32 H32 115.0
C33 C32 H32 115.0
N4 C33 C32 123.22(16)
N4 C33 C34 119.57(16)
C32 C33 C34 117.21(16)
C33 C34 H34A 109.5
C33 C34 H34B 109.5
H34A C34 H34B 109.5
C33 C34 H34C 109.5
H34A C34 H34C 109.5
H34B C34 H34C 109.5
C36 C35 C40 120.16(15)
C36 C35 N3 119.13(14)
C40 C35 N3 120.69(15)
C37 C36 C35 118.84(15)
C37 C36 C41 120.59(15)
C35 C36 C41 120.57(15)
C36 C37 C38 122.09(15)
C36 C37 H37 119.0
C38 C37 H37 119.0
C39 C38 C37 117.93(15)
C39 C38 C42 121.03(15)
C37 C38 C42 121.03(15)
C38 C39 C40 121.97(15)
C38 C39 H39 119.0
C40 C39 H39 119.0
C39 C40 C35 118.91(15)
C39 C40 C43 120.20(16)
C35 C40 C43 120.87(16)
C36 C41 H41A 109.5
C36 C41 H41B 109.5
H41A C41 H41B 109.5
C36 C41 H41C 109.5
H41A C41 H41C 109.5
H41B C41 H41C 109.5
C38 C42 H42A 109.5
C38 C42 H42B 109.5
H42A C42 H42B 109.5
C38 C42 H42C 109.5
H42A C42 H42C 109.5
H42B C42 H42C 109.5
C40 C43 H43A 109.5
C40 C43 H43B 109.5
H43A C43 H43B 109.5
C40 C43 H43C 109.5
H43A C43 H43C 109.5
H43B C43 H43C 109.5
C49 C44 C45 120.16(15)
C49 C44 N4 120.56(14)
C45 C44 N4 118.94(14)
C46 C45 C44 118.91(15)
C46 C45 C50 120.74(16)
C44 C45 C50 120.33(16)
C47 C46 C45 121.97(15)
C47 C46 H46 119.0
C45 C46 H46 119.0
C48 C47 C46 117.83(15)
C48 C47 C51 120.61(16)
C46 C47 C51 121.52(16)
C47 C48 C49 122.35(16)
C47 C48 H48 118.8
C49 C48 H48 118.8
C48 C49 C44 118.75(15)
C48 C49 C52 119.84(15)
C44 C49 C52 121.40(15)
C45 C50 H50A 109.5
C45 C50 H50B 109.5
H50A C50 H50B 109.5
C45 C50 H50C 109.5
H50A C50 H50C 109.5
H50B C50 H50C 109.5
C47 C51 H51A 109.5
C47 C51 H51B 109.5
H51A C51 H51B 109.5
C47 C51 H51C 109.5
H51A C51 H51C 109.5
H51B C51 H51C 109.5
C49 C52 H52A 109.5
C49 C52 H52B 109.5
H52A C52 H52B 109.5
C49 C52 H52C 109.5
H52A C52 H52C 109.5
H52B C52 H52C 109.5

loop_
_geom_bond_atom_site_label_1
_geom_bond_atom_site_label_2
_geom_bond_distance
Ge1 N2 1.8477(14)
Ge1 C1 2.0079(17)
Ge1 N1 2.0402(14)
Mg1 N2 1.9504(16)
Mg1 N4 2.0206(15)
Mg1 N3 2.0216(15)
N1 C3 1.311(2)
N1 C12 1.4312(19)
C1 C2 1.356(2)
C1 C4 1.526(2)
N2 C21 1.407(2)
C2 C3 1.451(2)
C2 H2 0.9500
N3 C31 1.339(2)
N3 C35 1.438(2)
C3 C8 1.528(2)
N4 C33 1.325(2)
N4 C44 1.436(2)
C4 C7 1.524(3)
C4 C5 1.528(3)
C4 C6 1.529(3)
C5 H5A 0.9800
C5 H5B 0.9800
C5 H5C 0.9800
C6 H6A 0.9800
C6 H6B 0.9800
C6 H6C 0.9800
C7 H7A 0.9800
C7 H7B 0.9800
C7 H7C 0.9800
C8 C11 1.533(2)
C8 C9 1.539(2)
C8 C10 1.550(2)
C9 H9A 0.9800
C9 H9B 0.9800
C9 H9C 0.9800
C10 H10A 0.9800
C10 H10B 0.9800
C10 H10C 0.9800
C11 H11A 0.9800
C11 H11B 0.9800
C11 H11C 0.9800
C12 C17 1.403(2)
C12 C13 1.403(2)
C13 C14 1.395(2)
C13 C18 1.505(2)
C14 C15 1.389(3)
C14 H14 0.9500
C15 C16 1.390(3)
C15 C19 1.508(2)
C16 C17 1.396(2)
C16 H16 0.9500
C17 C20 1.508(2)
C18 H18A 0.9800
C18 H18B 0.9800
C18 H18C 0.9800
C19 H19A 0.9800
C19 H19B 0.9800
C19 H19C 0.9800
C20 H20A 0.9800
C20 H20B 0.9800
C20 H20C 0.9800
C21 C26 1.416(2)
C21 C22 1.417(2)
C22 C23 1.394(2)
C22 C27 1.511(2)
C23 C24 1.391(3)
C23 H23 0.9500
C24 C25 1.391(3)
C24 C28 1.509(3)
C25 C26 1.388(3)
C25 H25 0.9500
C26 C29 1.499(2)
C27 H27A 0.9800
C27 H27B 0.9800
C27 H27C 0.9800
C28 H28A 0.9800
C28 H28B 0.9800
C28 H28C 0.9800
C29 H29A 0.9800
C29 H29B 0.9800
C29 H29C 0.9800
C30 C31 1.517(2)
C30 H30A 0.9800
C30 H30B 0.9800
C30 H30C 0.9800
C31 C32 1.402(2)
C32 C33 1.411(2)
C32 H32 0.9500
C33 C34 1.511(2)
C34 H34A 0.9800
C34 H34B 0.9800
C34 H34C 0.9800
C35 C36 1.401(2)
C35 C40 1.405(2)
C36 C37 1.393(2)
C36 C41 1.509(2)
C37 C38 1.394(2)
C37 H37 0.9500
C38 C39 1.387(2)
C38 C42 1.507(2)
C39 C40 1.395(2)
C39 H39 0.9500
C40 C43 1.507(2)
C41 H41A 0.9800
C41 H41B 0.9800
C41 H41C 0.9800
C42 H42A 0.9800
C42 H42B 0.9800
C42 H42C 0.9800
C43 H43A 0.9800
C43 H43B 0.9800
C43 H43C 0.9800
C44 C49 1.400(2)
C44 C45 1.405(2)
C45 C46 1.392(2)
C45 C50 1.508(2)
C46 C47 1.390(2)
C46 H46 0.9500
C47 C48 1.388(2)
C47 C51 1.508(2)
C48 C49 1.391(2)
C48 H48 0.9500
C49 C52 1.507(2)
C50 H50A 0.9800
C50 H50B 0.9800
C50 H50C 0.9800
C51 H51A 0.9800
C51 H51B 0.9800
C51 H51C 0.9800
C52 H52A 0.9800
C52 H52B 0.9800
C52 H52C 0.9800
